data_4135489
loop_
_publ_author_name
'McTernan, Charlie T.'
'Ronson, Tanya K.'
'Nitschke, Jonathan R.'

_publ_section_title
;
 Selective Anion Binding Drives the Formation of AgI8L6 and AgI12L6
 Six-Stranded Helicates
;
_journal_name_full 'Journal of the American Chemical Society'
_journal_paper_doi 10.1021/jacs.0c11905
_journal_year 2020
_chemical_formula_moiety
;
'C192 H144 Ag12 N36 O16 S4, 4(B F4), 2(C4 H10 O), 10.5(C2 H3 N), 4.5(H2 O)'
;
_chemical_formula_sum 'C221 H204.5 Ag12 B4 F16 N46.5 O22.5 S4'
_chemical_formula_weight 5641.72
_space_group_crystal_system trigonal
_space_group_IT_number 148
_space_group_name_Hall '-R 3'
_space_group_name_H-M_alt 'R -3 :H'
_atom_sites_solution_hydrogens mixed
_audit_creation_method SHELXL-2018/3
_cell_angle_alpha 90
_cell_angle_beta 90
_cell_angle_gamma 120
_cell_formula_units_Z 6
_cell_length_a 23.97750(10)
_cell_length_b 23.97750(10)
_cell_length_c 70.6392(3)
_cell_measurement_reflns_used 58901
_cell_measurement_temperature 100(2)
_cell_measurement_theta_max 34.4875688208
_cell_measurement_theta_min 1.09828302322
_cell_volume 35171.0(3)
_computing_cell_refinement 'DIALS 2theta refinement, DIALS 2.1.4-ga615ced2f-release'
_computing_data_collection 'GDA - generic data acquisition software'
_computing_data_reduction
;
DIALS 2.1.4-ga615ced2f-release (Winter, G. et al., 2018)
XIA2 0.6.380-g0f31cbd4-dials-2.1 (Winter, G., 2010)
;
_computing_structure_refinement 'SHELXL-2018/3 (Sheldrick, 2018)'
_computing_structure_solution 'SHELXT 2018/2 (Sheldrick, 2018)'
_diffrn_ambient_temperature 100(2)
_diffrn_detector 'Photon counting pixel array'
_diffrn_detector_type 'Dectris PILATUS 2M'
_diffrn_measured_fraction_theta_full 0.999
_diffrn_measured_fraction_theta_max 0.997
_diffrn_measurement_device 'Fixed \c 3-circle diffractometer'
_diffrn_measurement_device_type 'Fluid Film Devices'
_diffrn_measurement_method 'shutterless scans'
_diffrn_measurement_specimen_support 'MiTeGen MicroMount'
_diffrn_radiation_monochromator 'Silicon 111'
_diffrn_radiation_wavelength 0.6889
_diffrn_reflns_av_R_equivalents 0.0538
_diffrn_reflns_av_unetI/netI 0.0336
_diffrn_reflns_Laue_measured_fraction_full 0.999
_diffrn_reflns_Laue_measured_fraction_max 0.997
_diffrn_reflns_limit_h_max 36
_diffrn_reflns_limit_h_min -36
_diffrn_reflns_limit_k_max 36
_diffrn_reflns_limit_k_min -36
_diffrn_reflns_limit_l_max 108
_diffrn_reflns_limit_l_min -108
_diffrn_reflns_number 183793
_diffrn_reflns_point_group_measured_fraction_full 0.999
_diffrn_reflns_point_group_measured_fraction_max 0.997
_diffrn_reflns_theta_full 24.415
_diffrn_reflns_theta_max 31.999
_diffrn_reflns_theta_min 1.103
_diffrn_source Synchrotron
_diffrn_source_details 'Allan et al. (2017)'
_diffrn_source_type 'Diamond Light Source Beamline I19-1'
_exptl_absorpt_coefficient_mu 0.997
_exptl_absorpt_correction_T_max 1.0
_exptl_absorpt_correction_T_min 0.9813060754116014
_exptl_absorpt_correction_type empirical
_exptl_absorpt_process_details
;
DIALS 2.1.4-ga615ced2f-release
Scaling & analysis of unmerged intensities, absorption correction using spherical harmonics
;
_exptl_crystal_colour yellow
_exptl_crystal_density_diffrn 1.598
_exptl_crystal_description prism
_exptl_crystal_F_000 16968
_exptl_crystal_size_max 0.100
_exptl_crystal_size_mid 0.080
_exptl_crystal_size_min 0.070
_refine_diff_density_max 1.437
_refine_diff_density_min -2.158
_refine_diff_density_rms 0.176
_refine_ls_extinction_method none
_refine_ls_goodness_of_fit_ref 1.071
_refine_ls_hydrogen_treatment mixed
_refine_ls_matrix_type full
_refine_ls_number_parameters 1100
_refine_ls_number_reflns 29726
_refine_ls_number_restraints 1736
_refine_ls_restrained_S_all 1.069
_refine_ls_R_factor_all 0.0608
_refine_ls_R_factor_gt 0.0474
_refine_ls_shift/su_max 0.005
_refine_ls_shift/su_mean 0.000
_refine_ls_structure_factor_coef Fsqd
_refine_ls_weighting_details 'w=1/[\s^2^(Fo^2^)+(0.1077P)^2^] where P=(Fo^2^+2Fc^2^)/3'
_refine_ls_weighting_scheme calc
_refine_ls_wR_factor_gt 0.1646
_refine_ls_wR_factor_ref 0.1703
_reflns_Friedel_coverage 0.000
_reflns_number_gt 21845
_reflns_number_total 29726
_reflns_threshold_expression 'I > 2\s(I)'
_cod_data_source_file ja0c11905_si_003.cif
_cod_data_source_block ctm5502_sq
_cod_original_cell_volume 35170.9(3)
_cod_original_formula_sum 'C221 H204.50 Ag12 B4 F16 N46.50 O22.50 S4'
_cod_database_code 4135489
_shelx_shelxl_version_number 2018/3
_shelx_space_group_comment
;
The symmetry employed for this shelxl refinement is uniquely defined
by the following loop, which should always be used as a source of
symmetry information in preference to the above space-group names.
They are only intended as comments.
;
_shelx_estimated_absorpt_t_min 0.907
_shelx_estimated_absorpt_t_max 0.934

loop_
_space_group_symop_operation_xyz
'x, y, z'
'-y, x-y, z'
'-x+y, -x, z'
'x+2/3, y+1/3, z+1/3'
'-y+2/3, x-y+1/3, z+1/3'
'-x+y+2/3, -x+1/3, z+1/3'
'x+1/3, y+2/3, z+2/3'
'-y+1/3, x-y+2/3, z+2/3'
'-x+y+1/3, -x+2/3, z+2/3'
'-x, -y, -z'
'y, -x+y, -z'
'x-y, x, -z'
'-x+2/3, -y+1/3, -z+1/3'
'y+2/3, -x+y+1/3, -z+1/3'
'x-y+2/3, x+1/3, -z+1/3'
'-x+1/3, -y+2/3, -z+2/3'
'y+1/3, -x+y+2/3, -z+2/3'
'x-y+1/3, x+2/3, -z+2/3'

loop_
_atom_site_label
_atom_site_type_symbol
_atom_site_fract_x
_atom_site_fract_y
_atom_site_fract_z
_atom_site_U_iso_or_equiv
_atom_site_adp_type
_atom_site_occupancy
_atom_site_site_symmetry_order
_atom_site_calc_flag
_atom_site_refinement_flags_posn
_atom_site_refinement_flags_adp
_atom_site_refinement_flags_occupancy
_atom_site_disorder_assembly
_atom_site_disorder_group
Ag1 Ag 0.34699(2) 0.59639(2) 0.49309(2) 0.05562(8) Uani 1 1 d . . . . .
Ag2 Ag 0.41684(2) 0.59673(2) 0.46041(2) 0.04098(6) Uani 1 1 d . . . . .
Ag3 Ag 0.48008(2) 0.79482(2) 0.27882(2) 0.03349(5) Uani 1 1 d . . . . .
Ag4 Ag 0.39493(2) 0.75670(2) 0.24695(2) 0.04132(6) Uani 1 1 d . . . . .
N1 N 0.31611(13) 0.49496(16) 0.50059(4) 0.0530(7) Uani 1 1 d . U . . .
N2 N 0.35051(11) 0.48144(13) 0.47137(3) 0.0437(5) Uani 1 1 d . U . . .
N3 N 0.41293(10) 0.52957(11) 0.43659(3) 0.0368(4) Uani 1 1 d . U . . .
N4 N 0.54631(9) 0.66318(10) 0.30372(3) 0.0311(4) Uani 1 1 d . U . . .
N5 N 0.51311(10) 0.73065(10) 0.26409(3) 0.0322(4) Uani 1 1 d . U . . .
N6 N 0.50107(14) 0.77558(16) 0.23658(3) 0.0532(7) Uani 1 1 d . U . . .
N7 N 0.43046(11) 0.85925(12) 0.23884(3) 0.0381(4) Uani 1 1 d . U . . .
N8 N 0.48181(11) 0.89376(11) 0.26771(3) 0.0366(4) Uani 1 1 d . U . . .
N9 N 0.52256(9) 0.87205(10) 0.30283(3) 0.0318(4) Uani 1 1 d . U . . .
N10 N 0.58604(10) 0.77602(11) 0.43507(3) 0.0352(4) Uani 1 1 d . U . . .
N11 N 0.50076(11) 0.68256(12) 0.47491(3) 0.0379(4) Uani 1 1 d . U . . .
N12 N 0.45560(14) 0.63352(18) 0.50350(4) 0.0647(9) Uani 1 1 d . U . . .
C1 C 0.29495(17) 0.4742(2) 0.51800(5) 0.0644(10) Uani 1 1 d . U . . .
H1 H 0.288156 0.501318 0.526356 0.077 Uiso 1 1 calc R U . . .
C2 C 0.28214(19) 0.4129(2) 0.52455(6) 0.0747(12) Uani 1 1 d . U . . .
H2 H 0.268602 0.400267 0.537238 0.090 Uiso 1 1 calc R U . . .
C3 C 0.28905(19) 0.3735(2) 0.51298(5) 0.0714(11) Uani 1 1 d . U . . .
H3 H 0.279138 0.331967 0.517240 0.086 Uiso 1 1 calc R U . . .
C4 C 0.31141(15) 0.39319(18) 0.49406(5) 0.0532(8) Uani 1 1 d . U . . .
C5 C 0.32625(13) 0.45690(17) 0.48875(4) 0.0475(7) Uani 1 1 d . U . . .
C6 C 0.32128(16) 0.35549(17) 0.48084(5) 0.0559(8) Uani 1 1 d . U . . .
H6 H 0.312635 0.313484 0.484121 0.067 Uiso 1 1 calc R U . . .
C7 C 0.34352(15) 0.37966(16) 0.46313(5) 0.0519(7) Uani 1 1 d . U . . .
H7 H 0.348667 0.354173 0.453755 0.062 Uiso 1 1 calc R U . . .
C8 C 0.35867(13) 0.44374(14) 0.45913(4) 0.0430(6) Uani 1 1 d . U . . .
C9 C 0.38436(13) 0.46929(14) 0.44002(4) 0.0422(6) Uani 1 1 d . U . . .
H9 H 0.379451 0.440241 0.430154 0.051 Uiso 1 1 calc R U . . .
C10 C 0.43709(12) 0.55052(12) 0.41776(3) 0.0350(5) Uani 1 1 d . U . . .
C11 C 0.45941(13) 0.51817(13) 0.40671(4) 0.0393(5) Uani 1 1 d . U . . .
H11 H 0.460513 0.482078 0.411809 0.047 Uiso 1 1 calc R U . . .
C12 C 0.48037(12) 0.53766(12) 0.38815(3) 0.0346(5) Uani 1 1 d . U . . .
C13 C 0.47852(11) 0.59108(11) 0.38083(3) 0.0306(4) Uani 1 1 d . U . . .
C14 C 0.45684(12) 0.62418(12) 0.39225(3) 0.0326(4) Uani 1 1 d . U . . .
H14 H 0.456138 0.660657 0.387303 0.039 Uiso 1 1 calc R U . . .
C15 C 0.43627(12) 0.60443(12) 0.41079(3) 0.0342(5) Uani 1 1 d . U . . .
H15 H 0.421999 0.627320 0.418500 0.041 Uiso 1 1 calc R U . . .
C16 C 0.50235(15) 0.49962(14) 0.37645(4) 0.0464(6) Uani 1 1 d . U . . .
H16A H 0.485583 0.456670 0.381972 0.070 Uiso 1 1 calc R U . . .
H16B H 0.549522 0.521920 0.376283 0.070 Uiso 1 1 calc R U . . .
H16C H 0.486241 0.495538 0.363476 0.070 Uiso 1 1 calc R U . . .
C17 C 0.49707(11) 0.61237(11) 0.36089(3) 0.0289(4) Uani 1 1 d . U . . .
C18 C 0.56204(11) 0.64458(12) 0.35498(3) 0.0323(4) Uani 1 1 d . U . . .
C19 C 0.57584(11) 0.66044(12) 0.33597(3) 0.0333(4) Uani 1 1 d . U . . .
H19 H 0.619360 0.681232 0.331831 0.040 Uiso 1 1 calc R U . . .
C20 C 0.52674(11) 0.64637(11) 0.32272(3) 0.0286(4) Uani 1 1 d . U . . .
C21 C 0.46249(11) 0.61562(11) 0.32859(3) 0.0298(4) Uani 1 1 d . U . . .
H21 H 0.428980 0.606427 0.319801 0.036 Uiso 1 1 calc R U . . .
C22 C 0.44859(11) 0.59873(11) 0.34756(3) 0.0296(4) Uani 1 1 d . U . . .
H22 H 0.404953 0.577318 0.351592 0.036 Uiso 1 1 calc R U . . .
C23 C 0.61612(12) 0.66194(14) 0.36886(4) 0.0402(5) Uani 1 1 d . U . . .
H23A H 0.654852 0.700801 0.364494 0.060 Uiso 1 1 calc R U . . .
H23B H 0.625005 0.626331 0.369760 0.060 Uiso 1 1 calc R U . . .
H23C H 0.603623 0.669961 0.381326 0.060 Uiso 1 1 calc R U . . .
C24 C 0.51467(11) 0.68008(11) 0.29287(3) 0.0298(4) Uani 1 1 d . U . . .
H24 H 0.478374 0.681660 0.297574 0.036 Uiso 1 1 calc R U . . .
C25 C 0.53491(11) 0.69710(11) 0.27298(3) 0.0292(4) Uani 1 1 d . U . . .
C26 C 0.57509(13) 0.67677(13) 0.26444(3) 0.0355(5) Uani 1 1 d . U . . .
H26 H 0.589499 0.652398 0.271378 0.043 Uiso 1 1 calc R U . . .
C27 C 0.59272(14) 0.69302(14) 0.24596(4) 0.0402(5) Uani 1 1 d . U . . .
H27 H 0.621036 0.681463 0.240012 0.048 Uiso 1 1 calc R U . . .
C28 C 0.56854(12) 0.72713(12) 0.23577(3) 0.0331(4) Uani 1 1 d . U . . .
C29 C 0.52844(12) 0.74479(13) 0.24533(3) 0.0337(5) Uani 1 1 d . U . . .
C30 C 0.58064(14) 0.74324(14) 0.21628(3) 0.0408(5) Uani 1 1 d . U . . .
H30 H 0.607784 0.732364 0.209328 0.049 Uiso 1 1 calc R U . . .
C31 C 0.55338(16) 0.77416(17) 0.20763(4) 0.0503(7) Uani 1 1 d . U . . .
H31 H 0.561308 0.785639 0.194628 0.060 Uiso 1 1 calc R U . . .
C32 C 0.51313(19) 0.7888(2) 0.21836(5) 0.0627(10) Uani 1 1 d . U . . .
H32 H 0.493273 0.809517 0.212151 0.075 Uiso 1 1 calc R U . . .
C41 C 0.41945(15) 0.87170(16) 0.22128(4) 0.0471(6) Uani 1 1 d . U . . .
H41 H 0.393200 0.836606 0.213175 0.056 Uiso 1 1 calc R U . . .
C42 C 0.44532(18) 0.93513(18) 0.21424(5) 0.0564(8) Uani 1 1 d . U . . .
H42 H 0.435721 0.942066 0.201706 0.068 Uiso 1 1 calc R U . . .
C43 C 0.48336(16) 0.98534(17) 0.22528(5) 0.0532(8) Uani 1 1 d . U . . .
H43 H 0.501419 1.028059 0.220602 0.064 Uiso 1 1 calc R U . . .
C44 C 0.49641(15) 0.97411(15) 0.24401(4) 0.0466(6) Uani 1 1 d . U . . .
C45 C 0.46964(13) 0.90905(13) 0.25019(4) 0.0372(5) Uani 1 1 d . U . . .
C46 C 0.5348(2) 1.02337(17) 0.25663(6) 0.0648(10) Uani 1 1 d . U . . .
H46 H 0.553488 1.067172 0.252904 0.078 Uiso 1 1 calc R U . . .
C47 C 0.5454(2) 1.00776(16) 0.27461(5) 0.0671(11) Uani 1 1 d . U . . .
H47 H 0.570837 1.040430 0.283505 0.080 Uiso 1 1 calc R U . . .
C48 C 0.51748(16) 0.94196(14) 0.27940(4) 0.0457(6) Uani 1 1 d . U . . .
C49 C 0.53036(16) 0.92666(14) 0.29851(4) 0.0466(6) Uani 1 1 d . U . . .
H49 H 0.545113 0.959112 0.307978 0.056 Uiso 1 1 calc R U . . .
C50 C 0.53471(11) 0.86002(11) 0.32169(3) 0.0291(4) Uani 1 1 d . U . . .
C51 C 0.56914(11) 0.90861(12) 0.33505(3) 0.0312(4) Uani 1 1 d . U . . .
H51 H 0.586757 0.952379 0.331410 0.037 Uiso 1 1 calc R U . . .
C52 C 0.57811(11) 0.89440(11) 0.35343(3) 0.0301(4) Uani 1 1 d . U . . .
C53 C 0.55228(11) 0.82935(11) 0.35866(3) 0.0292(4) Uani 1 1 d . U . . .
C54 C 0.51855(12) 0.78100(11) 0.34543(3) 0.0315(4) Uani 1 1 d . U . . .
H54 H 0.501161 0.737245 0.349051 0.038 Uiso 1 1 calc R U . . .
C55 C 0.50980(11) 0.79550(11) 0.32697(3) 0.0311(4) Uani 1 1 d . U . . .
H55 H 0.487151 0.761991 0.318037 0.037 Uiso 1 1 calc R U . . .
C56 C 0.61372(13) 0.94750(12) 0.36763(4) 0.0368(5) Uani 1 1 d . U . . .
H56A H 0.653973 0.949042 0.371177 0.055 Uiso 1 1 calc R U . . .
H56B H 0.586914 0.939228 0.378913 0.055 Uiso 1 1 calc R U . . .
H56C H 0.623422 0.988797 0.362029 0.055 Uiso 1 1 calc R U . . .
C57 C 0.56035(11) 0.81274(11) 0.37845(3) 0.0289(4) Uani 1 1 d . U . . .
C58 C 0.61714(11) 0.81441(11) 0.38411(3) 0.0303(4) Uani 1 1 d . U . . .
C59 C 0.62397(12) 0.80250(12) 0.40304(3) 0.0339(5) Uani 1 1 d . U . . .
H59 H 0.663003 0.805200 0.407126 0.041 Uiso 1 1 calc R U . . .
C60 C 0.57445(11) 0.78663(12) 0.41617(3) 0.0319(4) Uani 1 1 d . U . . .
C61 C 0.51730(12) 0.78413(12) 0.41046(3) 0.0326(4) Uani 1 1 d . U . . .
H61 H 0.483387 0.773487 0.419228 0.039 Uiso 1 1 calc R U . . .
C62 C 0.51133(11) 0.79768(12) 0.39156(3) 0.0311(4) Uani 1 1 d . U . . .
H62 H 0.472981 0.796599 0.387553 0.037 Uiso 1 1 calc R U . . .
C63 C 0.67071(12) 0.83029(13) 0.37010(4) 0.0361(5) Uani 1 1 d . U . . .
H63A H 0.705440 0.827015 0.376361 0.054 Uiso 1 1 calc R U . . .
H63B H 0.687416 0.874227 0.365363 0.054 Uiso 1 1 calc R U . . .
H63C H 0.654012 0.799915 0.359495 0.054 Uiso 1 1 calc R U . . .
C64 C 0.53886(12) 0.73660(13) 0.44540(3) 0.0360(5) Uani 1 1 d . U . . .
H64 H 0.496719 0.713018 0.440236 0.043 Uiso 1 1 calc R U . . .
C65 C 0.55060(12) 0.72817(13) 0.46540(3) 0.0342(5) Uani 1 1 d . U . . .
C66 C 0.61106(14) 0.76762(16) 0.47372(4) 0.0484(7) Uani 1 1 d . U . . .
H66 H 0.645259 0.799977 0.466440 0.058 Uiso 1 1 calc R U . . .
C67 C 0.62042(15) 0.75924(16) 0.49227(4) 0.0513(7) Uani 1 1 d . U . . .
H67 H 0.661633 0.784462 0.497895 0.062 Uiso 1 1 calc R U . . .
C68 C 0.56890(14) 0.71325(15) 0.50297(3) 0.0421(6) Uani 1 1 d . U . . .
C69 C 0.50921(13) 0.67624(15) 0.49375(4) 0.0413(6) Uani 1 1 d . U . . .
C70 C 0.57219(17) 0.70153(17) 0.52254(4) 0.0509(7) Uani 1 1 d . U . . .
H70 H 0.611887 0.724483 0.529137 0.061 Uiso 1 1 calc R U . . .
C71 C 0.51887(19) 0.6578(2) 0.53170(5) 0.0696(11) Uani 1 1 d . U . . .
H71 H 0.520575 0.649199 0.544749 0.084 Uiso 1 1 calc R U . . .
C72 C 0.46039(19) 0.6250(2) 0.52159(5) 0.0754(13) Uani 1 1 d . U . . .
H72 H 0.422669 0.595260 0.528251 0.091 Uiso 1 1 calc R U . . .
S1 S 0.333333 0.666667 0.53417(3) 0.0898(7) Uani 1 3 d S TU P . .
O1 O 0.3221(2) 0.6040(2) 0.54163(6) 0.1125(13) Uani 1 1 d . U . . .
O2 O 0.333333 0.666667 0.51438(10) 0.158(4) Uani 1 3 d S TU P . .
S2 S 0.333333 0.666667 0.45187(2) 0.0339(2) Uani 1 3 d S TU P . .
O3 O 0.333333 0.666667 0.47342(4) 0.0442(7) Uani 1 3 d S TU P . .
O4 O 0.39189(9) 0.72502(9) 0.44564(3) 0.0397(4) Uani 1 1 d . U . . .
S3 S 0.333333 0.666667 0.28799(2) 0.02884(17) Uani 1 3 d S TU P . .
O5 O 0.37786(9) 0.73238(8) 0.29435(2) 0.0349(3) Uani 1 1 d . U . . .
O6 O 0.333333 0.666667 0.26656(4) 0.0345(6) Uani 1 3 d S TU P A .
S4 S 0.333333 0.666667 0.20834(2) 0.0712(5) Uani 1 3 d S TU P . .
O7 O 0.333333 0.666667 0.22724(18) 0.090(3) Uani 0.594(8) 3 d S TU P A 1
O8 O 0.2704(3) 0.6175(3) 0.20069(9) 0.096(2) Uani 0.594(8) 1 d . U P A 1
O8' O 0.2797(4) 0.6133(4) 0.21795(16) 0.104(3) Uani 0.406(8) 1 d . U P A 2
O7' O 0.333333 0.666667 0.1884(3) 0.135(6) Uani 0.406(8) 3 d S TU P A 2
B1 B 0.4240(2) 0.33958(19) 0.41707(6) 0.0676(11) Uani 1 1 d D U . . .
F1 F 0.38310(14) 0.30276(17) 0.43226(4) 0.0755(9) Uani 0.800(4) 1 d D U P B 1
F2 F 0.38587(16) 0.35173(17) 0.40550(5) 0.0975(13) Uani 0.800(4) 1 d D U P B 1
F3 F 0.4529(2) 0.3064(2) 0.41111(8) 0.1174(14) Uani 0.800(4) 1 d D U P B 1
F4 F 0.47206(14) 0.39850(13) 0.42484(5) 0.0707(9) Uani 0.800(4) 1 d D U P B 1
F1' F 0.3867(6) 0.3432(8) 0.42926(18) 0.089(3) Uiso 0.200(4) 1 d D U P B 2
F2' F 0.3973(7) 0.3070(7) 0.39950(16) 0.104(3) Uiso 0.200(4) 1 d D U P B 2
F3' F 0.4526(7) 0.3029(7) 0.4239(2) 0.098(3) Uiso 0.200(4) 1 d D U P B 2
F4' F 0.4817(5) 0.3937(6) 0.4105(2) 0.102(3) Uiso 0.200(4) 1 d D U P B 2
B2 B 0.1380(4) 0.4526(4) 0.16172(10) 0.0410(15) Uani 0.3333 1 d D U P C 1
F5 F 0.1500(2) 0.4043(2) 0.16748(7) 0.0445(11) Uani 0.3333 1 d D U P C 1
F6 F 0.0937(3) 0.4314(3) 0.14647(8) 0.0555(14) Uani 0.3333 1 d D U P C 1
F7 F 0.1927(3) 0.5043(3) 0.15449(10) 0.0710(19) Uani 0.3333 1 d D U P C 1
F8 F 0.1102(6) 0.4701(7) 0.17614(16) 0.071(3) Uani 0.3333 1 d D U P C 1
N1S N 0.333333 0.666667 0.37585(8) 0.0740(16) Uani 1 3 d S TU P . .
C1S C 0.333333 0.666667 0.35968(8) 0.0474(11) Uani 1 3 d S TU P . .
C2S C 0.333333 0.666667 0.33904(7) 0.0415(9) Uani 1 3 d S TU P . .
H2S1 H 0.366139 0.709103 0.334413 0.062 Uiso 0.3333 1 calc R U P . .
H2S2 H 0.290897 0.657037 0.334413 0.062 Uiso 0.3333 1 calc R U P . .
H2S3 H 0.342963 0.633861 0.334413 0.062 Uiso 0.3333 1 calc R U P . .
N2S N 0.4337(8) 0.3554(8) 0.3266(2) 0.104(3) Uiso 0.3333 1 d D U P D 1
C3S C 0.4252(9) 0.3201(9) 0.3385(3) 0.108(3) Uiso 0.3333 1 d D U P D 1
C4S C 0.3969(10) 0.2601(9) 0.3499(3) 0.119(4) Uiso 0.3333 1 d D U P D 1
N2X N 0.4543(5) 0.3799(5) 0.32223(17) 0.100(2) Uiso 0.5 1 d D U P E 2
C3X C 0.4739(6) 0.3448(6) 0.3177(2) 0.110(2) Uiso 0.5 1 d D U P E 2
C4X C 0.5003(7) 0.3011(7) 0.3150(2) 0.125(4) Uiso 0.5 1 d D U P E 2
C4Y C 0.4017(9) 0.2712(11) 0.3642(3) 0.120(4) Uiso 0.3333 1 d D U P F 2
C3Y C 0.4711(9) 0.2995(11) 0.3643(4) 0.131(4) Uiso 0.3333 1 d D U P F 2
N2Y N 0.5217(9) 0.3002(10) 0.3681(3) 0.156(5) Uiso 0.3333 1 d D U P F 2
O1S O 0.6053(5) 0.6149(5) 0.45074(14) 0.163(3) Uani 0.6667 1 d D U P G -1
C50S C 0.6909(5) 0.7031(5) 0.43601(18) 0.111(3) Uani 0.6667 1 d D U P G -1
H50A H 0.721462 0.719861 0.425455 0.166 Uiso 0.6667 1 calc R U P G -1
H50B H 0.664778 0.724051 0.436117 0.166 Uiso 0.6667 1 calc R U P G -1
H50C H 0.714571 0.711845 0.447966 0.166 Uiso 0.6667 1 calc R U P G -1
C51S C 0.6466(8) 0.6297(8) 0.4336(2) 0.180(4) Uani 0.6667 1 d D U P G -1
H51A H 0.620963 0.619072 0.421839 0.216 Uiso 0.6667 1 calc R U P G -1
H51B H 0.671261 0.606743 0.433808 0.216 Uiso 0.6667 1 calc R U P G -1
C52S C 0.5619(5) 0.5426(7) 0.45395(19) 0.148(3) Uani 0.6667 1 d D U P G -1
H52A H 0.527456 0.524020 0.444258 0.177 Uiso 0.6667 1 calc R U P G -1
H52B H 0.587217 0.520380 0.453231 0.177 Uiso 0.6667 1 calc R U P G -1
C53S C 0.5367(5) 0.5362(7) 0.47105(18) 0.131(3) Uani 0.6667 1 d D U P G -1
H53A H 0.508303 0.490377 0.473820 0.197 Uiso 0.6667 1 calc R U P G -1
H53B H 0.571376 0.554896 0.480464 0.197 Uiso 0.6667 1 calc R U P G -1
H53C H 0.511923 0.558517 0.471537 0.197 Uiso 0.6667 1 calc R U P G -1
N4S N 0.6241(11) 0.6546(13) 0.4256(3) 0.164(5) Uiso 0.3333 1 d D U P H -2
C7S C 0.6705(16) 0.6803(18) 0.4344(5) 0.153(4) Uiso 0.3333 1 d D U P H -2
C8S C 0.7205(9) 0.7155(9) 0.4484(3) 0.097(4) Uiso 0.3333 1 d D U P H -2
N4X N 0.5247(12) 0.5362(12) 0.4821(3) 0.135(6) Uiso 0.3333 1 d D U P I -2
C7X C 0.5102(9) 0.5207(8) 0.4974(3) 0.099(5) Uiso 0.3333 1 d D U P I -2
C8X C 0.4745(9) 0.4934(9) 0.5150(2) 0.090(4) Uiso 0.3333 1 d D U P I -2
O1W O 0.4871(2) 0.2387(2) 0.43870(7) 0.1326(17) Uani 1 1 d D . . . .
C9S C 0.6337(14) 0.4764(13) 0.4086(4) 0.147(5) Uiso 0.3333 1 d D U P J 1
C10S C 0.6212(16) 0.4268(14) 0.4225(4) 0.163(6) Uiso 0.3333 1 d D U P J 1
N5S N 0.6501(10) 0.5128(10) 0.3962(3) 0.133(5) Uiso 0.3333 1 d D U P J 1
C10X C 0.6487(15) 0.4574(14) 0.3974(4) 0.164(6) Uiso 0.3333 1 d D U P K 2
N5X N 0.6093(14) 0.3865(13) 0.4275(4) 0.187(7) Uiso 0.3333 1 d D U P K 2
C9X C 0.6183(15) 0.4060(14) 0.4123(4) 0.153(5) Uiso 0.3333 1 d D U P K 2
O3W O 0.3041(2) 0.5960(2) 0.16696(5) 0.0475(9) Uani 0.5 1 d . U P L -1
N3S N 0.1049(5) 0.4637(5) 0.17148(16) 0.085(3) Uani 0.6667 1 d D U P M 2
C5S C 0.1582(4) 0.4992(4) 0.16924(12) 0.0889(19) Uani 0.6667 1 d D U P M 2
C6S C 0.2240(5) 0.5310(6) 0.16237(19) 0.145(4) Uani 0.6667 1 d D U P M 2
H6S1 H 0.237149 0.498920 0.160109 0.217 Uiso 0.6667 1 calc R U P M 2
H6S2 H 0.252477 0.562128 0.171834 0.217 Uiso 0.6667 1 calc R U P M 2
H6S3 H 0.226810 0.553555 0.150521 0.217 Uiso 0.6667 1 calc R U P M 2
H2W H 0.5169(12) 0.2280(16) 0.4403(13) 0.217 Uiso 1 1 d D U . . .
H1W H 0.504(3) 0.2704(16) 0.4304(5) 0.217 Uiso 1 1 d D U . . .

loop_
_atom_site_aniso_label
_atom_site_aniso_U_11
_atom_site_aniso_U_22
_atom_site_aniso_U_33
_atom_site_aniso_U_23
_atom_site_aniso_U_13
_atom_site_aniso_U_12
Ag1 0.05310(14) 0.07836(18) 0.03750(12) 0.02005(11) 0.00673(9) 0.03444(13)
Ag2 0.03998(10) 0.04592(11) 0.02836(9) 0.00552(7) -0.00534(7) 0.01497(8)
Ag3 0.04024(10) 0.04026(10) 0.02447(8) 0.00457(6) 0.00509(6) 0.02350(8)
Ag4 0.04227(11) 0.04832(12) 0.03239(10) 0.01216(8) 0.00217(7) 0.02192(9)
N1 0.0449(13) 0.0825(19) 0.0381(12) 0.0266(12) 0.0113(10) 0.0368(14)
N2 0.0353(10) 0.0566(14) 0.0338(10) 0.0196(10) 0.0046(8) 0.0191(10)
N3 0.0354(10) 0.0446(11) 0.0231(8) 0.0077(8) -0.0010(7) 0.0144(9)
N4 0.0325(9) 0.0370(10) 0.0224(8) 0.0034(7) 0.0009(7) 0.0164(8)
N5 0.0362(10) 0.0410(10) 0.0216(8) 0.0049(7) 0.0048(7) 0.0209(8)
N6 0.0666(16) 0.0839(19) 0.0324(11) 0.0232(12) 0.0177(11) 0.0550(16)
N7 0.0387(10) 0.0491(12) 0.0305(9) 0.0117(8) 0.0040(8) 0.0248(10)
N8 0.0427(11) 0.0408(11) 0.0315(9) 0.0093(8) 0.0034(8) 0.0247(9)
N9 0.0310(9) 0.0402(10) 0.0254(8) 0.0042(7) 0.0016(7) 0.0186(8)
N10 0.0351(10) 0.0451(11) 0.0250(9) 0.0004(8) -0.0033(7) 0.0196(9)
N11 0.0381(10) 0.0498(12) 0.0227(8) 0.0042(8) -0.0039(7) 0.0197(9)
N12 0.0500(14) 0.095(2) 0.0352(13) 0.0264(14) -0.0030(11) 0.0261(15)
C1 0.0578(19) 0.106(3) 0.0448(16) 0.0343(18) 0.0220(14) 0.052(2)
C2 0.068(2) 0.122(3) 0.0531(19) 0.054(2) 0.0332(17) 0.062(2)
C3 0.068(2) 0.103(3) 0.0567(19) 0.053(2) 0.0265(17) 0.053(2)
C4 0.0414(14) 0.072(2) 0.0423(14) 0.0296(14) 0.0084(11) 0.0257(14)
C5 0.0367(13) 0.0720(19) 0.0340(12) 0.0228(12) 0.0065(10) 0.0273(13)
C6 0.0503(17) 0.0595(18) 0.0488(16) 0.0263(14) 0.0042(13) 0.0206(14)
C7 0.0484(16) 0.0475(15) 0.0429(15) 0.0162(12) -0.0004(12) 0.0113(13)
C8 0.0380(12) 0.0496(14) 0.0321(12) 0.0146(10) 0.0001(10) 0.0149(11)
C9 0.0411(13) 0.0479(14) 0.0290(11) 0.0091(10) -0.0005(10) 0.0157(11)
C10 0.0342(11) 0.0382(12) 0.0236(9) 0.0048(8) -0.0013(8) 0.0114(9)
C11 0.0437(13) 0.0389(12) 0.0328(11) 0.0091(9) 0.0002(10) 0.0187(11)
C12 0.0356(11) 0.0336(11) 0.0307(10) 0.0053(8) 0.0019(9) 0.0144(9)
C13 0.0312(10) 0.0305(10) 0.0227(9) 0.0036(7) -0.0001(7) 0.0099(8)
C14 0.0360(11) 0.0341(11) 0.0230(9) 0.0030(8) -0.0005(8) 0.0140(9)
C15 0.0354(11) 0.0366(11) 0.0242(9) 0.0017(8) 0.0007(8) 0.0132(9)
C16 0.0557(17) 0.0410(14) 0.0454(15) 0.0065(12) 0.0096(13) 0.0263(13)
C17 0.0309(10) 0.0295(10) 0.0219(8) 0.0022(7) 0.0005(7) 0.0119(8)
C18 0.0317(10) 0.0374(11) 0.0245(9) 0.0024(8) -0.0026(8) 0.0149(9)
C19 0.0280(10) 0.0402(12) 0.0272(10) 0.0055(9) 0.0004(8) 0.0137(9)
C20 0.0317(10) 0.0312(10) 0.0213(8) 0.0018(7) 0.0005(7) 0.0146(8)
C21 0.0318(10) 0.0307(10) 0.0250(9) 0.0010(7) -0.0021(8) 0.0142(8)
C22 0.0290(10) 0.0305(10) 0.0258(9) 0.0031(8) 0.0015(7) 0.0122(8)
C23 0.0319(11) 0.0488(14) 0.0317(11) 0.0071(10) -0.0059(9) 0.0141(10)
C24 0.0326(10) 0.0352(11) 0.0216(9) 0.0001(8) 0.0012(7) 0.0169(9)
C25 0.0303(10) 0.0339(10) 0.0222(9) -0.0005(7) -0.0002(7) 0.0151(8)
C26 0.0415(12) 0.0470(13) 0.0244(10) 0.0022(9) 0.0021(9) 0.0269(11)
C27 0.0480(14) 0.0507(14) 0.0293(11) 0.0004(10) 0.0079(10) 0.0303(12)
C28 0.0357(11) 0.0397(12) 0.0230(9) -0.0003(8) 0.0029(8) 0.0182(10)
C29 0.0383(11) 0.0435(12) 0.0228(9) 0.0062(8) 0.0055(8) 0.0230(10)
C30 0.0503(14) 0.0500(14) 0.0246(10) 0.0025(10) 0.0076(10) 0.0269(12)
C31 0.0559(17) 0.070(2) 0.0261(11) 0.0141(12) 0.0109(11) 0.0322(15)
C32 0.074(2) 0.102(3) 0.0392(15) 0.0350(17) 0.0240(15) 0.065(2)
C41 0.0505(15) 0.0564(16) 0.0370(13) 0.0130(12) -0.0016(11) 0.0287(14)
C42 0.0647(19) 0.0636(19) 0.0423(15) 0.0238(14) -0.0002(14) 0.0331(16)
C43 0.0522(16) 0.0585(17) 0.0475(16) 0.0272(14) 0.0033(13) 0.0266(14)
C44 0.0509(15) 0.0517(15) 0.0424(14) 0.0175(12) 0.0007(12) 0.0296(13)
C45 0.0412(12) 0.0463(13) 0.0318(11) 0.0121(9) 0.0059(9) 0.0277(11)
C46 0.081(2) 0.0460(16) 0.063(2) 0.0144(15) -0.0183(18) 0.0288(17)
C47 0.098(3) 0.0418(16) 0.0560(19) 0.0039(14) -0.0273(19) 0.0313(18)
C48 0.0600(17) 0.0436(14) 0.0389(13) 0.0050(11) -0.0070(12) 0.0300(13)
C49 0.0622(18) 0.0426(14) 0.0376(13) 0.0006(11) -0.0108(12) 0.0281(13)
C50 0.0283(9) 0.0357(10) 0.0241(9) 0.0015(8) 0.0021(7) 0.0166(8)
C51 0.0294(10) 0.0341(11) 0.0287(10) 0.0024(8) 0.0034(8) 0.0148(9)
C52 0.0287(10) 0.0350(10) 0.0266(9) -0.0003(8) 0.0013(7) 0.0159(9)
C53 0.0282(9) 0.0351(10) 0.0235(9) 0.0003(8) 0.0008(7) 0.0153(8)
C54 0.0365(11) 0.0333(10) 0.0248(9) 0.0001(8) -0.0018(8) 0.0175(9)
C55 0.0359(11) 0.0347(11) 0.0239(9) 0.0009(8) -0.0016(8) 0.0186(9)
C56 0.0380(12) 0.0350(11) 0.0344(11) -0.0041(9) -0.0021(9) 0.0160(10)
C57 0.0301(10) 0.0320(10) 0.0220(8) -0.0015(7) -0.0028(7) 0.0136(8)
C58 0.0283(9) 0.0331(10) 0.0263(9) 0.0021(8) 0.0003(7) 0.0129(8)
C59 0.0299(10) 0.0406(12) 0.0280(10) 0.0018(9) -0.0028(8) 0.0153(9)
C60 0.0333(10) 0.0356(11) 0.0242(9) -0.0017(8) -0.0020(8) 0.0153(9)
C61 0.0336(11) 0.0398(12) 0.0251(9) -0.0003(8) 0.0021(8) 0.0189(9)
C62 0.0302(10) 0.0390(11) 0.0247(9) -0.0003(8) 0.0001(7) 0.0178(9)
C63 0.0303(11) 0.0435(13) 0.0337(11) 0.0056(10) 0.0037(9) 0.0179(10)
C64 0.0372(12) 0.0440(13) 0.0236(9) 0.0001(9) -0.0045(8) 0.0178(10)
C65 0.0357(11) 0.0426(12) 0.0239(9) 0.0002(8) -0.0032(8) 0.0193(10)
C66 0.0404(13) 0.0549(16) 0.0307(12) 0.0033(11) -0.0064(10) 0.0095(12)
C67 0.0471(15) 0.0579(17) 0.0346(13) -0.0021(12) -0.0153(11) 0.0154(13)
C68 0.0508(14) 0.0527(15) 0.0241(10) -0.0036(10) -0.0111(10) 0.0270(12)
C69 0.0420(13) 0.0560(15) 0.0258(10) 0.0048(10) -0.0048(9) 0.0244(12)
C70 0.0611(18) 0.0685(19) 0.0257(11) -0.0035(12) -0.0132(11) 0.0343(16)
C71 0.068(2) 0.116(3) 0.0283(13) 0.0184(17) -0.0026(13) 0.048(2)
C72 0.058(2) 0.117(3) 0.0370(16) 0.0323(19) 0.0000(14) 0.034(2)
S1 0.1164(11) 0.1164(11) 0.0366(8) 0.000 0.000 0.0582(5)
O1 0.130(3) 0.102(3) 0.102(3) 0.021(2) 0.017(3) 0.055(3)
O2 0.214(6) 0.214(6) 0.045(3) 0.000 0.000 0.107(3)
S2 0.0404(3) 0.0404(3) 0.0209(4) 0.000 0.000 0.02019(16)
O3 0.0547(12) 0.0547(12) 0.0233(13) 0.000 0.000 0.0273(6)
O4 0.0411(9) 0.0431(10) 0.0306(8) -0.0012(7) 0.0055(7) 0.0179(8)
S3 0.0317(3) 0.0317(3) 0.0231(4) 0.000 0.000 0.01585(13)
O5 0.0379(9) 0.0329(8) 0.0303(8) -0.0039(6) 0.0048(7) 0.0151(7)
O6 0.0399(9) 0.0399(9) 0.0236(12) 0.000 0.000 0.0199(5)
S4 0.0878(8) 0.0878(8) 0.0379(7) 0.000 0.000 0.0439(4)
O7 0.074(3) 0.074(3) 0.123(7) 0.000 0.000 0.0368(16)
O8 0.072(3) 0.101(4) 0.072(4) -0.018(3) -0.016(3) 0.012(3)
O8' 0.074(4) 0.080(5) 0.132(7) -0.044(4) 0.024(4) 0.018(4)
O7' 0.166(9) 0.166(9) 0.074(9) 0.000 0.000 0.083(5)
B1 0.087(3) 0.050(2) 0.058(2) 0.0064(17) -0.017(2) 0.029(2)
F1 0.0721(18) 0.0764(19) 0.0627(17) 0.0152(14) -0.0099(13) 0.0256(15)
F2 0.080(2) 0.079(2) 0.096(2) 0.0294(18) -0.0430(17) 0.0119(16)
F3 0.114(3) 0.092(2) 0.142(4) -0.017(2) 0.027(3) 0.049(2)
F4 0.0732(17) 0.0550(14) 0.076(2) 0.0071(13) -0.0301(14) 0.0257(13)
B2 0.055(4) 0.047(4) 0.030(3) 0.006(3) 0.003(3) 0.033(3)
F5 0.052(3) 0.052(3) 0.039(2) -0.004(2) -0.014(2) 0.033(2)
F6 0.069(3) 0.047(3) 0.048(3) 0.002(2) -0.020(2) 0.027(3)
F7 0.043(3) 0.075(4) 0.066(4) 0.015(3) -0.003(3) 0.009(3)
F8 0.064(5) 0.096(6) 0.054(4) -0.027(4) 0.001(3) 0.041(4)
N1S 0.091(3) 0.091(3) 0.040(2) 0.000 0.000 0.0454(13)
C1S 0.0507(16) 0.0507(16) 0.041(2) 0.000 0.000 0.0253(8)
C2S 0.0439(14) 0.0439(14) 0.037(2) 0.000 0.000 0.0220(7)
O1S 0.159(5) 0.186(5) 0.147(5) 0.006(5) -0.017(4) 0.087(4)
C50S 0.123(6) 0.161(6) 0.109(6) 0.029(5) 0.020(5) 0.117(5)
C51S 0.170(6) 0.189(6) 0.135(6) 0.008(6) -0.011(5) 0.055(6)
C52S 0.097(6) 0.196(7) 0.141(6) -0.005(7) -0.047(5) 0.066(5)
C53S 0.091(5) 0.171(8) 0.131(7) 0.008(7) -0.040(5) 0.066(5)
O1W 0.128(4) 0.140(4) 0.101(3) -0.007(3) -0.038(3) 0.045(3)
O3W 0.065(3) 0.057(2) 0.0250(16) 0.0015(16) -0.0021(16) 0.034(2)
N3S 0.085(4) 0.066(4) 0.103(6) 0.001(4) -0.008(4) 0.035(3)
C5S 0.090(4) 0.091(4) 0.081(4) 0.011(3) 0.000(3) 0.042(3)
C6S 0.114(6) 0.147(7) 0.130(7) 0.018(6) 0.023(6) 0.032(6)

loop_
_atom_type_symbol
_atom_type_description
_atom_type_scat_dispersion_real
_atom_type_scat_dispersion_imag
_atom_type_scat_source
C C 0.0032 0.0016 'International Tables Vol C Tables 4.2.6.8 and 6.1.1.4'
H H 0.0000 0.0000 'International Tables Vol C Tables 4.2.6.8 and 6.1.1.4'
N N 0.0061 0.0032 'International Tables Vol C Tables 4.2.6.8 and 6.1.1.4'
O O 0.0106 0.0058 'International Tables Vol C Tables 4.2.6.8 and 6.1.1.4'
B B 0.0013 0.0007 'International Tables Vol C Tables 4.2.6.8 and 6.1.1.4'
F F 0.0168 0.0099 'International Tables Vol C Tables 4.2.6.8 and 6.1.1.4'
S S 0.1203 0.1179 'International Tables Vol C Tables 4.2.6.8 and 6.1.1.4'
Ag Ag -0.9515 1.0590 'International Tables Vol C Tables 4.2.6.8 and 6.1.1.4'

loop_
_geom_angle_atom_site_label_1
_geom_angle_atom_site_label_2
_geom_angle_atom_site_label_3
_geom_angle
_geom_angle_site_symmetry_1
_geom_angle_site_symmetry_3
_geom_angle_publ_flag
N1 Ag1 O3 147.44(8) . . ?
N1 Ag1 O2 122.07(13) . . ?
O3 Ag1 O2 75.41(14) . . ?
N1 Ag1 N12 92.22(11) . . ?
O3 Ag1 N12 115.59(8) . . ?
O2 Ag1 N12 92.92(11) . . ?
N1 Ag1 Ag2 94.01(7) . . ?
O3 Ag1 Ag2 79.03(6) . . ?
O2 Ag1 Ag2 142.37(9) . . ?
N12 Ag1 Ag2 73.79(8) . . ?
N1 Ag1 Ag1 165.66(7) . 2_665 ?
O3 Ag1 Ag1 45.96(4) . 2_665 ?
O2 Ag1 Ag1 47.55(9) . 2_665 ?
N12 Ag1 Ag1 79.60(9) . 2_665 ?
Ag2 Ag1 Ag1 94.957(11) . 2_665 ?
N1 Ag1 Ag1 122.90(7) . 3_565 ?
O3 Ag1 Ag1 45.96(4) . 3_565 ?
O2 Ag1 Ag1 47.55(9) . 3_565 ?
N12 Ag1 Ag1 136.00(10) . 3_565 ?
Ag2 Ag1 Ag1 123.054(6) . 3_565 ?
Ag1 Ag1 Ag1 60.0 2_665 3_565 ?
N11 Ag2 N3 132.08(8) . . ?
N11 Ag2 O4 120.31(7) . 3_565 ?
N3 Ag2 O4 91.04(7) . 3_565 ?
N11 Ag2 N2 129.73(7) . . ?
N3 Ag2 N2 71.01(8) . . ?
O4 Ag2 N2 98.82(7) 3_565 . ?
N11 Ag2 Ag1 83.72(6) . . ?
N3 Ag2 Ag1 140.62(5) . . ?
O4 Ag2 Ag1 80.12(5) 3_565 . ?
N2 Ag2 Ag1 72.59(6) . . ?
N5 Ag3 N9 134.34(7) . . ?
N5 Ag3 O5 111.99(7) . . ?
N9 Ag3 O5 93.85(6) . . ?
N5 Ag3 N8 130.52(7) . . ?
N9 Ag3 N8 71.30(7) . . ?
O5 Ag3 N8 105.33(7) . . ?
N5 Ag3 Ag4 81.94(5) . . ?
N9 Ag3 Ag4 141.47(5) . . ?
O5 Ag3 Ag4 79.50(4) . . ?
N8 Ag3 Ag4 74.02(5) . . ?
N7 Ag4 O6 151.13(7) . . ?
N7 Ag4 O7 125.0(2) . . ?
O6 Ag4 O7 72.0(3) . . ?
N7 Ag4 O8' 90.5(2) . 3_565 ?
O6 Ag4 O8' 100.3(3) . 3_565 ?
O7 Ag4 O8' 35.1(3) . 3_565 ?
N7 Ag4 N6 86.05(9) . . ?
O6 Ag4 N6 117.34(6) . . ?
O7 Ag4 N6 96.26(13) . . ?
O8' Ag4 N6 101.5(3) 3_565 . ?
N7 Ag4 Ag3 91.82(6) . . ?
O6 Ag4 Ag3 81.42(5) . . ?
O7 Ag4 Ag3 140.74(16) . . ?
O8' Ag4 Ag3 171.7(3) 3_565 . ?
N6 Ag4 Ag3 70.67(7) . . ?
N7 Ag4 Ag4 163.21(6) . 3_565 ?
O6 Ag4 Ag4 45.47(4) . 3_565 ?
O7 Ag4 Ag4 45.58(18) . 3_565 ?
N6 Ag4 Ag4 81.99(7) . 3_565 ?
Ag3 Ag4 Ag4 95.273(8) . 3_565 ?
N7 Ag4 Ag4 126.46(6) . 2_665 ?
O6 Ag4 Ag4 45.47(4) . 2_665 ?
O7 Ag4 Ag4 45.58(18) . 2_665 ?
O8' Ag4 Ag4 58.8(3) 3_565 2_665 ?
N6 Ag4 Ag4 138.44(8) . 2_665 ?
Ag3 Ag4 Ag4 125.134(5) . 2_665 ?
Ag4 Ag4 Ag4 59.999(1) 3_565 2_665 ?
C1 N1 C5 119.1(3) . . ?
C1 N1 Ag1 119.1(3) . . ?
C5 N1 Ag1 121.28(18) . . ?
C8 N2 C5 117.9(3) . . ?
C8 N2 Ag2 108.51(16) . . ?
C5 N2 Ag2 130.5(2) . . ?
C9 N3 C10 117.8(2) . . ?
C9 N3 Ag2 117.77(18) . . ?
C10 N3 Ag2 124.36(17) . . ?
C24 N4 C20 119.7(2) . . ?
C25 N5 C29 118.2(2) . . ?
C25 N5 Ag3 124.52(15) . . ?
C29 N5 Ag3 114.27(16) . . ?
C32 N6 C29 117.8(3) . . ?
C32 N6 Ag4 114.6(2) . . ?
C29 N6 Ag4 120.05(17) . . ?
C41 N7 C45 118.8(2) . . ?
C41 N7 Ag4 118.4(2) . . ?
C45 N7 Ag4 122.22(16) . . ?
C48 N8 C45 117.5(2) . . ?
C48 N8 Ag3 109.34(16) . . ?
C45 N8 Ag3 129.90(18) . . ?
C49 N9 C50 119.8(2) . . ?
C49 N9 Ag3 115.20(17) . . ?
C50 N9 Ag3 124.82(15) . . ?
C64 N10 C60 119.4(2) . . ?
C65 N11 C69 117.5(2) . . ?
C65 N11 Ag2 122.68(16) . . ?
C69 N11 Ag2 116.80(18) . . ?
C72 N12 C69 119.2(3) . . ?
C72 N12 Ag1 113.8(2) . . ?
C69 N12 Ag1 124.24(18) . . ?
N1 C1 C2 122.2(4) . . ?
N1 C1 H1 118.9 . . ?
C2 C1 H1 118.9 . . ?
C3 C2 C1 120.0(3) . . ?
C3 C2 H2 120.0 . . ?
C1 C2 H2 120.0 . . ?
C2 C3 C4 120.2(4) . . ?
C2 C3 H3 119.9 . . ?
C4 C3 H3 119.9 . . ?
C6 C4 C3 124.6(3) . . ?
C6 C4 C5 118.8(3) . . ?
C3 C4 C5 116.7(4) . . ?
N1 C5 N2 116.8(3) . . ?
N1 C5 C4 121.8(3) . . ?
N2 C5 C4 121.4(3) . . ?
C7 C6 C4 119.5(3) . . ?
C7 C6 H6 120.3 . . ?
C4 C6 H6 120.3 . . ?
C6 C7 C8 118.3(3) . . ?
C6 C7 H7 120.8 . . ?
C8 C7 H7 120.8 . . ?
N2 C8 C7 124.0(3) . . ?
N2 C8 C9 118.8(3) . . ?
C7 C8 C9 117.2(3) . . ?
N3 C9 C8 121.2(3) . . ?
N3 C9 H9 119.4 . . ?
C8 C9 H9 119.4 . . ?
C11 C10 C15 120.7(2) . . ?
C11 C10 N3 121.9(2) . . ?
C15 C10 N3 117.5(2) . . ?
C10 C11 C12 121.2(2) . . ?
C10 C11 H11 119.4 . . ?
C12 C11 H11 119.4 . . ?
C11 C12 C13 118.7(2) . . ?
C11 C12 C16 119.2(2) . . ?
C13 C12 C16 122.0(2) . . ?
C14 C13 C12 119.7(2) . . ?
C14 C13 C17 118.9(2) . . ?
C12 C13 C17 121.5(2) . . ?
C15 C14 C13 121.1(2) . . ?
C15 C14 H14 119.5 . . ?
C13 C14 H14 119.5 . . ?
C10 C15 C14 118.7(2) . . ?
C10 C15 H15 120.7 . . ?
C14 C15 H15 120.7 . . ?
C12 C16 H16A 109.5 . . ?
C12 C16 H16B 109.5 . . ?
H16A C16 H16B 109.5 . . ?
C12 C16 H16C 109.5 . . ?
H16A C16 H16C 109.5 . . ?
H16B C16 H16C 109.5 . . ?
C22 C17 C18 119.2(2) . . ?
C22 C17 C13 119.0(2) . . ?
C18 C17 C13 121.7(2) . . ?
C19 C18 C17 118.8(2) . . ?
C19 C18 C23 119.9(2) . . ?
C17 C18 C23 121.3(2) . . ?
C18 C19 C20 121.4(2) . . ?
C18 C19 H19 119.3 . . ?
C20 C19 H19 119.3 . . ?
C21 C20 C19 119.9(2) . . ?
C21 C20 N4 123.6(2) . . ?
C19 C20 N4 116.4(2) . . ?
C22 C21 C20 118.7(2) . . ?
C22 C21 H21 120.7 . . ?
C20 C21 H21 120.7 . . ?
C21 C22 C17 121.9(2) . . ?
C21 C22 H22 119.0 . . ?
C17 C22 H22 119.0 . . ?
C18 C23 H23A 109.5 . . ?
C18 C23 H23B 109.5 . . ?
H23A C23 H23B 109.5 . . ?
C18 C23 H23C 109.5 . . ?
H23A C23 H23C 109.5 . . ?
H23B C23 H23C 109.5 . . ?
N4 C24 C25 119.6(2) . . ?
N4 C24 H24 120.2 . . ?
C25 C24 H24 120.2 . . ?
N5 C25 C26 123.6(2) . . ?
N5 C25 C24 116.6(2) . . ?
C26 C25 C24 119.8(2) . . ?
C27 C26 C25 118.4(2) . . ?
C27 C26 H26 120.8 . . ?
C25 C26 H26 120.8 . . ?
C26 C27 C28 119.6(2) . . ?
C26 C27 H27 120.2 . . ?
C28 C27 H27 120.2 . . ?
C29 C28 C27 118.1(2) . . ?
C29 C28 C30 117.6(2) . . ?
C27 C28 C30 124.4(2) . . ?
N6 C29 N5 115.6(2) . . ?
N6 C29 C28 122.4(2) . . ?
N5 C29 C28 122.0(2) . . ?
C31 C30 C28 119.8(3) . . ?
C31 C30 H30 120.1 . . ?
C28 C30 H30 120.1 . . ?
C30 C31 C32 118.2(3) . . ?
C30 C31 H31 120.9 . . ?
C32 C31 H31 120.9 . . ?
N6 C32 C31 124.2(3) . . ?
N6 C32 H32 117.9 . . ?
C31 C32 H32 117.9 . . ?
N7 C41 C42 122.6(3) . . ?
N7 C41 H41 118.7 . . ?
C42 C41 H41 118.7 . . ?
C43 C42 C41 119.8(3) . . ?
C43 C42 H42 120.1 . . ?
C41 C42 H42 120.1 . . ?
C42 C43 C44 119.3(3) . . ?
C42 C43 H43 120.3 . . ?
C44 C43 H43 120.3 . . ?
C46 C44 C43 123.4(3) . . ?
C46 C44 C45 118.4(3) . . ?
C43 C44 C45 118.2(3) . . ?
N7 C45 N8 116.6(2) . . ?
N7 C45 C44 121.2(2) . . ?
N8 C45 C44 122.1(3) . . ?
C47 C46 C44 119.3(3) . . ?
C47 C46 H46 120.3 . . ?
C44 C46 H46 120.3 . . ?
C46 C47 C48 118.3(3) . . ?
C46 C47 H47 120.9 . . ?
C48 C47 H47 120.9 . . ?
N8 C48 C47 124.2(3) . . ?
N8 C48 C49 118.6(3) . . ?
C47 C48 C49 117.2(3) . . ?
N9 C49 C48 122.6(3) . . ?
N9 C49 H49 118.7 . . ?
C48 C49 H49 118.7 . . ?
C55 C50 C51 119.1(2) . . ?
C55 C50 N9 117.1(2) . . ?
C51 C50 N9 123.8(2) . . ?
C52 C51 C50 121.7(2) . . ?
C52 C51 H51 119.2 . . ?
C50 C51 H51 119.2 . . ?
C51 C52 C53 118.8(2) . . ?
C51 C52 C56 120.5(2) . . ?
C53 C52 C56 120.7(2) . . ?
C54 C53 C52 119.8(2) . . ?
C54 C53 C57 120.4(2) . . ?
C52 C53 C57 119.8(2) . . ?
C53 C54 C55 121.2(2) . . ?
C53 C54 H54 119.4 . . ?
C55 C54 H54 119.4 . . ?
C54 C55 C50 119.4(2) . . ?
C54 C55 H55 120.3 . . ?
C50 C55 H55 120.3 . . ?
C52 C56 H56A 109.5 . . ?
C52 C56 H56B 109.5 . . ?
H56A C56 H56B 109.5 . . ?
C52 C56 H56C 109.5 . . ?
H56A C56 H56C 109.5 . . ?
H56B C56 H56C 109.5 . . ?
C62 C57 C58 120.0(2) . . ?
C62 C57 C53 119.1(2) . . ?
C58 C57 C53 120.9(2) . . ?
C59 C58 C57 118.7(2) . . ?
C59 C58 C63 120.5(2) . . ?
C57 C58 C63 120.8(2) . . ?
C58 C59 C60 121.3(2) . . ?
C58 C59 H59 119.3 . . ?
C60 C59 H59 119.3 . . ?
C61 C60 C59 120.0(2) . . ?
C61 C60 N10 122.7(2) . . ?
C59 C60 N10 117.3(2) . . ?
C62 C61 C60 118.5(2) . . ?
C62 C61 H61 120.8 . . ?
C60 C61 H61 120.8 . . ?
C57 C62 C61 121.5(2) . . ?
C57 C62 H62 119.2 . . ?
C61 C62 H62 119.2 . . ?
C58 C63 H63A 109.5 . . ?
C58 C63 H63B 109.5 . . ?
H63A C63 H63B 109.5 . . ?
C58 C63 H63C 109.5 . . ?
H63A C63 H63C 109.5 . . ?
H63B C63 H63C 109.5 . . ?
N10 C64 C65 119.3(2) . . ?
N10 C64 H64 120.4 . . ?
C65 C64 H64 120.4 . . ?
N11 C65 C66 122.9(2) . . ?
N11 C65 C64 116.3(2) . . ?
C66 C65 C64 120.8(2) . . ?
C67 C66 C65 119.6(3) . . ?
C67 C66 H66 120.2 . . ?
C65 C66 H66 120.2 . . ?
C66 C67 C68 119.4(3) . . ?
C66 C67 H67 120.3 . . ?
C68 C67 H67 120.3 . . ?
C67 C68 C69 117.8(2) . . ?
C67 C68 C70 124.6(3) . . ?
C69 C68 C70 117.6(3) . . ?
N12 C69 N11 116.0(2) . . ?
N12 C69 C68 121.2(2) . . ?
N11 C69 C68 122.7(3) . . ?
C71 C70 C68 119.8(3) . . ?
C71 C70 H70 120.1 . . ?
C68 C70 H70 120.1 . . ?
C70 C71 C72 118.9(3) . . ?
C70 C71 H71 120.6 . . ?
C72 C71 H71 120.6 . . ?
N12 C72 C71 123.2(4) . . ?
N12 C72 H72 118.4 . . ?
C71 C72 H72 118.4 . . ?
O2 S1 O1 110.77(19) . 3_565 ?
O2 S1 O1 110.77(19) . 2_665 ?
O1 S1 O1 108.1(2) 3_565 2_665 ?
O2 S1 O1 110.78(19) . . ?
O1 S1 O1 108.1(2) 3_565 . ?
O1 S1 O1 108.1(2) 2_665 . ?
S1 O2 Ag1 128.81(13) . 2_665 ?
S1 O2 Ag1 128.80(13) . 3_565 ?
Ag1 O2 Ag1 84.89(19) 2_665 3_565 ?
S1 O2 Ag1 128.81(13) . . ?
Ag1 O2 Ag1 84.89(19) 2_665 . ?
Ag1 O2 Ag1 84.89(19) 3_565 . ?
O4 S2 O4 111.43(8) 2_665 3_565 ?
O4 S2 O4 111.42(7) 2_665 . ?
O4 S2 O4 111.43(7) 3_565 . ?
O4 S2 O3 107.43(8) 2_665 . ?
O4 S2 O3 107.43(8) 3_565 . ?
O4 S2 O3 107.44(8) . . ?
S2 O3 Ag1 126.61(6) . . ?
S2 O3 Ag1 126.61(6) . 2_665 ?
Ag1 O3 Ag1 88.09(9) . 2_665 ?
S2 O3 Ag1 126.61(6) . 3_565 ?
Ag1 O3 Ag1 88.09(9) . 3_565 ?
Ag1 O3 Ag1 88.08(9) 2_665 3_565 ?
S2 O4 Ag2 112.06(10) . 2_665 ?
O5 S3 O5 111.03(7) . 2_665 ?
O5 S3 O5 111.03(7) . 3_565 ?
O5 S3 O5 111.03(7) 2_665 3_565 ?
O5 S3 O6 107.86(8) . . ?
O5 S3 O6 107.86(8) 2_665 . ?
O5 S3 O6 107.86(8) 3_565 . ?
S3 O5 Ag3 119.89(9) . . ?
S3 O6 Ag4 125.93(6) . 2_665 ?
S3 O6 Ag4 125.93(6) . 3_565 ?
Ag4 O6 Ag4 89.06(8) 2_665 3_565 ?
S3 O6 Ag4 125.93(6) . . ?
Ag4 O6 Ag4 89.06(8) 2_665 . ?
Ag4 O6 Ag4 89.05(8) 3_565 . ?
O7' S4 O8' 117.9(4) . . ?
O7 S4 O8' 62.1(4) . 3_565 ?
O7 S4 O8' 62.1(4) . 2_665 ?
O7' S4 O8' 117.9(4) . 2_665 ?
O8' S4 O8' 99.9(5) . 2_665 ?
O8' S4 O8' 99.9(5) 3_565 2_665 ?
O7 S4 O8 111.5(3) . . ?
O7 S4 O8 111.5(3) . 3_565 ?
O8 S4 O8 107.4(3) . 3_565 ?
O7 S4 O8 111.5(3) . 2_665 ?
O7' S4 O8 68.5(3) . 2_665 ?
O8' S4 O8 115.5(5) . 2_665 ?
O8' S4 O8 135.9(5) 3_565 2_665 ?
O8' S4 O8 50.6(5) 2_665 2_665 ?
O8 S4 O8 107.4(3) . 2_665 ?
O8 S4 O8 107.4(3) 3_565 2_665 ?
S4 O7 Ag4 126.1(2) . . ?
S4 O7 Ag4 126.1(2) . 2_665 ?
Ag4 O7 Ag4 88.8(4) . 2_665 ?
S4 O7 Ag4 126.1(2) . 3_565 ?
Ag4 O7 Ag4 88.8(4) . 3_565 ?
Ag4 O7 Ag4 88.8(4) 2_665 3_565 ?
S4 O8' Ag4 116.7(4) . 2_665 ?
F3 B1 F2 122.2(5) . . ?
F3 B1 F4 107.9(4) . . ?
F2 B1 F4 108.5(3) . . ?
F1' B1 F4' 123.7(9) . . ?
F3 B1 F1 105.4(4) . . ?
F2 B1 F1 104.9(4) . . ?
F4 B1 F1 107.0(3) . . ?
F1' B1 F2' 118.8(9) . . ?
F4' B1 F2' 100.3(8) . . ?
F1' B1 F3' 112.3(9) . . ?
F4' B1 F3' 97.1(8) . . ?
F2' B1 F3' 100.2(8) . . ?
F7 B2 F5 110.9(6) . . ?
F7 B2 F8 112.7(8) . . ?
F5 B2 F8 111.6(9) . . ?
F7 B2 F6 104.3(6) . . ?
F5 B2 F6 110.8(6) . . ?
F8 B2 F6 106.3(7) . . ?
N1S C1S C2S 180.0 . . ?
C1S C2S H2S1 109.5 . . ?
C1S C2S H2S2 109.5 . . ?
H2S1 C2S H2S2 109.5 . . ?
C1S C2S H2S3 109.5 . . ?
H2S1 C2S H2S3 109.5 . . ?
H2S2 C2S H2S3 109.5 . . ?
N2S C3S C4S 162(2) . . ?
N2X C3X C4X 171.7(15) . . ?
N2Y C3Y C4Y 154(2) . . ?
C51S O1S C52S 112.6(11) . . ?
C51S C50S H50A 109.5 . . ?
C51S C50S H50B 109.5 . . ?
H50A C50S H50B 109.5 . . ?
C51S C50S H50C 109.5 . . ?
H50A C50S H50C 109.5 . . ?
H50B C50S H50C 109.5 . . ?
O1S C51S C50S 100.4(11) . . ?
O1S C51S H51A 111.7 . . ?
C50S C51S H51A 111.7 . . ?
O1S C51S H51B 111.7 . . ?
C50S C51S H51B 111.7 . . ?
H51A C51S H51B 109.5 . . ?
C53S C52S O1S 106.2(12) . . ?
C53S C52S H52A 110.5 . . ?
O1S C52S H52A 110.5 . . ?
C53S C52S H52B 110.5 . . ?
O1S C52S H52B 110.5 . . ?
H52A C52S H52B 108.7 . . ?
C52S C53S H53A 109.5 . . ?
C52S C53S H53B 109.5 . . ?
H53A C53S H53B 109.5 . . ?
C52S C53S H53C 109.5 . . ?
H53A C53S H53C 109.5 . . ?
H53B C53S H53C 109.5 . . ?
N4S C7S C8S 168(4) . . ?
N4X C7X C8X 165(3) . . ?
H2W O1W H1W 104(2) . . ?
N5S C9S C10S 169(3) . . ?
N5X C9X C10X 154(3) . . ?
N3S C5S C6S 163.7(12) . . ?
C5S C6S H6S1 109.5 . . ?
C5S C6S H6S2 109.5 . . ?
H6S1 C6S H6S2 109.5 . . ?
C5S C6S H6S3 109.5 . . ?
H6S1 C6S H6S3 109.5 . . ?
H6S2 C6S H6S3 109.5 . . ?

loop_
_geom_bond_atom_site_label_1
_geom_bond_atom_site_label_2
_geom_bond_distance
_geom_bond_site_symmetry_2
_geom_bond_publ_flag
Ag1 N1 2.223(3) . ?
Ag1 O3 2.3300(19) . ?
Ag1 O2 2.400(4) . ?
Ag1 N12 2.408(3) . ?
Ag1 Ag2 2.8495(3) . ?
Ag1 Ag1 3.2398(5) 2_665 ?
Ag1 Ag1 3.2398(5) 3_565 ?
Ag2 N11 2.279(2) . ?
Ag2 N3 2.298(2) . ?
Ag2 O4 2.396(2) 3_565 ?
Ag2 N2 2.525(2) . ?
Ag3 N5 2.302(2) . ?
Ag3 N9 2.336(2) . ?
Ag3 O5 2.4045(18) . ?
Ag3 N8 2.479(2) . ?
Ag3 Ag4 2.8647(3) . ?
Ag4 N7 2.237(2) . ?
Ag4 O6 2.3605(17) . ?
Ag4 O7 2.365(7) . ?
Ag4 O8' 2.416(9) 3_565 ?
Ag4 N6 2.463(3) . ?
Ag4 Ag4 3.3105(4) 3_565 ?
Ag4 Ag4 3.3106(4) 2_665 ?
N1 C1 1.329(4) . ?
N1 C5 1.346(5) . ?
N2 C8 1.334(4) . ?
N2 C5 1.360(3) . ?
N3 C9 1.275(4) . ?
N3 C10 1.437(3) . ?
N4 C24 1.279(3) . ?
N4 C20 1.412(3) . ?
N5 C25 1.317(3) . ?
N5 C29 1.371(3) . ?
N6 C32 1.322(4) . ?
N6 C29 1.358(3) . ?
N7 C41 1.333(3) . ?
N7 C45 1.353(4) . ?
N8 C48 1.327(4) . ?
N8 C45 1.363(3) . ?
N9 C49 1.264(3) . ?
N9 C50 1.424(3) . ?
N10 C64 1.279(3) . ?
N10 C60 1.413(3) . ?
N11 C65 1.330(3) . ?
N11 C69 1.366(3) . ?
N12 C72 1.309(4) . ?
N12 C69 1.363(4) . ?
C1 C2 1.420(6) . ?
C1 H1 0.9500 . ?
C2 C3 1.321(7) . ?
C2 H2 0.9500 . ?
C3 C4 1.429(4) . ?
C3 H3 0.9500 . ?
C4 C6 1.400(6) . ?
C4 C5 1.434(5) . ?
C6 C7 1.370(4) . ?
C6 H6 0.9500 . ?
C7 C8 1.419(4) . ?
C7 H7 0.9500 . ?
C8 C9 1.483(4) . ?
C9 H9 0.9500 . ?
C10 C11 1.383(4) . ?
C10 C15 1.393(4) . ?
C11 C12 1.398(3) . ?
C11 H11 0.9500 . ?
C12 C13 1.402(3) . ?
C12 C16 1.508(4) . ?
C13 C14 1.401(3) . ?
C13 C17 1.489(3) . ?
C14 C15 1.396(3) . ?
C14 H14 0.9500 . ?
C15 H15 0.9500 . ?
C16 H16A 0.9800 . ?
C16 H16B 0.9800 . ?
C16 H16C 0.9800 . ?
C17 C22 1.402(3) . ?
C17 C18 1.412(3) . ?
C18 C19 1.390(3) . ?
C18 C23 1.509(3) . ?
C19 C20 1.406(3) . ?
C19 H19 0.9500 . ?
C20 C21 1.397(3) . ?
C21 C22 1.391(3) . ?
C21 H21 0.9500 . ?
C22 H22 0.9500 . ?
C23 H23A 0.9800 . ?
C23 H23B 0.9800 . ?
C23 H23C 0.9800 . ?
C24 C25 1.475(3) . ?
C24 H24 0.9500 . ?
C25 C26 1.414(3) . ?
C26 C27 1.368(3) . ?
C26 H26 0.9500 . ?
C27 C28 1.413(4) . ?
C27 H27 0.9500 . ?
C28 C29 1.403(3) . ?
C28 C30 1.420(3) . ?
C30 C31 1.355(4) . ?
C30 H30 0.9500 . ?
C31 C32 1.403(4) . ?
C31 H31 0.9500 . ?
C32 H32 0.9500 . ?
C41 C42 1.415(4) . ?
C41 H41 0.9500 . ?
C42 C43 1.339(5) . ?
C42 H42 0.9500 . ?
C43 C44 1.416(4) . ?
C43 H43 0.9500 . ?
C44 C46 1.397(5) . ?
C44 C45 1.426(4) . ?
C46 C47 1.383(5) . ?
C46 H46 0.9500 . ?
C47 C48 1.413(4) . ?
C47 H47 0.9500 . ?
C48 C49 1.471(4) . ?
C49 H49 0.9500 . ?
C50 C55 1.402(3) . ?
C50 C51 1.403(3) . ?
C51 C52 1.386(3) . ?
C51 H51 0.9500 . ?
C52 C53 1.409(3) . ?
C52 C56 1.506(3) . ?
C53 C54 1.391(3) . ?
C53 C57 1.492(3) . ?
C54 C55 1.392(3) . ?
C54 H54 0.9500 . ?
C55 H55 0.9500 . ?
C56 H56A 0.9800 . ?
C56 H56B 0.9800 . ?
C56 H56C 0.9800 . ?
C57 C62 1.395(3) . ?
C57 C58 1.400(3) . ?
C58 C59 1.394(3) . ?
C58 C63 1.512(3) . ?
C59 C60 1.401(3) . ?
C59 H59 0.9500 . ?
C60 C61 1.401(3) . ?
C61 C62 1.398(3) . ?
C61 H61 0.9500 . ?
C62 H62 0.9500 . ?
C63 H63A 0.9800 . ?
C63 H63B 0.9800 . ?
C63 H63C 0.9800 . ?
C64 C65 1.474(3) . ?
C64 H64 0.9500 . ?
C65 C66 1.404(4) . ?
C66 C67 1.361(4) . ?
C66 H66 0.9500 . ?
C67 C68 1.397(4) . ?
C67 H67 0.9500 . ?
C68 C69 1.410(4) . ?
C68 C70 1.421(4) . ?
C70 C71 1.346(5) . ?
C70 H70 0.9500 . ?
C71 C72 1.411(5) . ?
C71 H71 0.9500 . ?
C72 H72 0.9500 . ?
S1 O2 1.398(7) . ?
S1 O1 1.485(4) 3_565 ?
S1 O1 1.485(4) 2_665 ?
S1 O1 1.486(4) . ?
S2 O4 1.4691(19) 2_665 ?
S2 O4 1.4691(19) 3_565 ?
S2 O4 1.469(2) . ?
S2 O3 1.522(3) . ?
S3 O5 1.4635(18) . ?
S3 O5 1.4636(18) 2_665 ?
S3 O5 1.4636(18) 3_565 ?
S3 O6 1.514(3) . ?
S4 O7 1.335(13) . ?
S4 O7' 1.409(19) . ?
S4 O8' 1.451(10) . ?
S4 O8' 1.451(10) 3_565 ?
S4 O8' 1.451(10) 2_665 ?
S4 O8 1.476(5) . ?
S4 O8 1.476(5) 3_565 ?
S4 O8 1.476(5) 2_665 ?
B1 F1' 1.275(8) . ?
B1 F3 1.356(5) . ?
B1 F2 1.363(5) . ?
B1 F4 1.413(5) . ?
B1 F4' 1.421(8) . ?
B1 F1 1.424(5) . ?
B1 F2' 1.436(8) . ?
B1 F3' 1.442(8) . ?
B2 F7 1.376(8) . ?
B2 F5 1.387(7) . ?
B2 F8 1.390(8) . ?
B2 F6 1.416(7) . ?
N1S C1S 1.142(8) . ?
C1S C2S 1.458(7) . ?
C2S H2S1 0.9800 . ?
C2S H2S2 0.9800 . ?
C2S H2S3 0.9800 . ?
N2S C3S 1.134(13) . ?
C3S C4S 1.486(9) . ?
N2X C3X 1.194(11) . ?
C3X C4X 1.482(9) . ?
C4Y C3Y 1.449(9) . ?
C3Y N2Y 1.232(15) . ?
O1S C51S 1.488(15) . ?
O1S C52S 1.529(14) . ?
C50S C51S 1.544(18) . ?
C50S H50A 0.9800 . ?
C50S H50B 0.9800 . ?
C50S H50C 0.9800 . ?
C51S H51A 0.9900 . ?
C51S H51B 0.9900 . ?
C52S C53S 1.325(15) . ?
C52S H52A 0.9900 . ?
C52S H52B 0.9900 . ?
C53S H53A 0.9800 . ?
C53S H53B 0.9800 . ?
C53S H53C 0.9800 . ?
N4S C7S 1.150(15) . ?
C7S C8S 1.454(10) . ?
N4X C7X 1.143(15) . ?
C7X C8X 1.460(15) . ?
O1W H2W 0.8802(14) . ?
O1W H1W 0.8801(12) . ?
C9S N5S 1.154(14) . ?
C9S C10S 1.454(9) . ?
C10X C9X 1.500(16) . ?
N5X C9X 1.153(16) . ?
N3S C5S 1.139(11) . ?
C5S C6S 1.449(8) . ?
C6S H6S1 0.9800 . ?
C6S H6S2 0.9800 . ?
C6S H6S3 0.9800 . ?

loop_
_geom_torsion_atom_site_label_1
_geom_torsion_atom_site_label_2
_geom_torsion_atom_site_label_3
_geom_torsion_atom_site_label_4
_geom_torsion
_geom_torsion_site_symmetry_1
_geom_torsion_site_symmetry_2
_geom_torsion_site_symmetry_3
_geom_torsion_site_symmetry_4
_geom_torsion_publ_flag
C5 N1 C1 C2 -0.5(5) . . . . ?
Ag1 N1 C1 C2 -171.9(3) . . . . ?
N1 C1 C2 C3 -2.4(6) . . . . ?
C1 C2 C3 C4 2.0(6) . . . . ?
C2 C3 C4 C6 179.0(4) . . . . ?
C2 C3 C4 C5 0.9(5) . . . . ?
C1 N1 C5 N2 -177.3(3) . . . . ?
Ag1 N1 C5 N2 -6.1(4) . . . . ?
C1 N1 C5 C4 3.6(5) . . . . ?
Ag1 N1 C5 C4 174.8(2) . . . . ?
C8 N2 C5 N1 -177.5(3) . . . . ?
Ag2 N2 C5 N1 24.8(4) . . . . ?
C8 N2 C5 C4 1.7(4) . . . . ?
Ag2 N2 C5 C4 -156.0(2) . . . . ?
C6 C4 C5 N1 178.0(3) . . . . ?
C3 C4 C5 N1 -3.8(5) . . . . ?
C6 C4 C5 N2 -1.1(4) . . . . ?
C3 C4 C5 N2 177.1(3) . . . . ?
C3 C4 C6 C7 -179.3(3) . . . . ?
C5 C4 C6 C7 -1.3(5) . . . . ?
C4 C6 C7 C8 2.9(5) . . . . ?
C5 N2 C8 C7 0.1(4) . . . . ?
Ag2 N2 C8 C7 162.3(2) . . . . ?
C5 N2 C8 C9 179.3(2) . . . . ?
Ag2 N2 C8 C9 -18.4(3) . . . . ?
C6 C7 C8 N2 -2.4(5) . . . . ?
C6 C7 C8 C9 178.3(3) . . . . ?
C10 N3 C9 C8 179.3(2) . . . . ?
Ag2 N3 C9 C8 -4.4(3) . . . . ?
N2 C8 C9 N3 17.2(4) . . . . ?
C7 C8 C9 N3 -163.5(3) . . . . ?
C9 N3 C10 C11 -32.3(4) . . . . ?
Ag2 N3 C10 C11 151.6(2) . . . . ?
C9 N3 C10 C15 146.6(3) . . . . ?
Ag2 N3 C10 C15 -29.5(3) . . . . ?
C15 C10 C11 C12 -1.4(4) . . . . ?
N3 C10 C11 C12 177.4(2) . . . . ?
C10 C11 C12 C13 0.1(4) . . . . ?
C10 C11 C12 C16 -178.1(3) . . . . ?
C11 C12 C13 C14 1.0(4) . . . . ?
C16 C12 C13 C14 179.1(2) . . . . ?
C11 C12 C13 C17 -176.9(2) . . . . ?
C16 C12 C13 C17 1.2(4) . . . . ?
C12 C13 C14 C15 -0.8(4) . . . . ?
C17 C13 C14 C15 177.2(2) . . . . ?
C11 C10 C15 C14 1.6(4) . . . . ?
N3 C10 C15 C14 -177.3(2) . . . . ?
C13 C14 C15 C10 -0.6(4) . . . . ?
C14 C13 C17 C22 -73.8(3) . . . . ?
C12 C13 C17 C22 104.2(3) . . . . ?
C14 C13 C17 C18 107.7(3) . . . . ?
C12 C13 C17 C18 -74.3(3) . . . . ?
C22 C17 C18 C19 -1.5(4) . . . . ?
C13 C17 C18 C19 177.0(2) . . . . ?
C22 C17 C18 C23 178.4(2) . . . . ?
C13 C17 C18 C23 -3.1(4) . . . . ?
C17 C18 C19 C20 1.4(4) . . . . ?
C23 C18 C19 C20 -178.5(2) . . . . ?
C18 C19 C20 C21 -0.2(4) . . . . ?
C18 C19 C20 N4 -178.4(2) . . . . ?
C24 N4 C20 C21 33.8(3) . . . . ?
C24 N4 C20 C19 -148.1(2) . . . . ?
C19 C20 C21 C22 -0.9(3) . . . . ?
N4 C20 C21 C22 177.1(2) . . . . ?
C20 C21 C22 C17 0.8(3) . . . . ?
C18 C17 C22 C21 0.4(4) . . . . ?
C13 C17 C22 C21 -178.1(2) . . . . ?
C20 N4 C24 C25 -179.5(2) . . . . ?
C29 N5 C25 C26 2.3(4) . . . . ?
Ag3 N5 C25 C26 -156.92(19) . . . . ?
C29 N5 C25 C24 -177.0(2) . . . . ?
Ag3 N5 C25 C24 23.8(3) . . . . ?
N4 C24 C25 N5 -161.6(2) . . . . ?
N4 C24 C25 C26 19.1(3) . . . . ?
N5 C25 C26 C27 0.4(4) . . . . ?
C24 C25 C26 C27 179.6(2) . . . . ?
C25 C26 C27 C28 -2.5(4) . . . . ?
C26 C27 C28 C29 1.9(4) . . . . ?
C26 C27 C28 C30 -176.3(3) . . . . ?
C32 N6 C29 N5 -178.3(3) . . . . ?
Ag4 N6 C29 N5 -30.4(4) . . . . ?
C32 N6 C29 C28 0.2(5) . . . . ?
Ag4 N6 C29 C28 148.1(2) . . . . ?
C25 N5 C29 N6 175.7(3) . . . . ?
Ag3 N5 C29 N6 -23.0(3) . . . . ?
C25 N5 C29 C28 -2.9(4) . . . . ?
Ag3 N5 C29 C28 158.4(2) . . . . ?
C27 C28 C29 N6 -177.6(3) . . . . ?
C30 C28 C29 N6 0.7(4) . . . . ?
C27 C28 C29 N5 0.8(4) . . . . ?
C30 C28 C29 N5 179.1(2) . . . . ?
C29 C28 C30 C31 -0.4(4) . . . . ?
C27 C28 C30 C31 177.7(3) . . . . ?
C28 C30 C31 C32 -0.6(5) . . . . ?
C29 N6 C32 C31 -1.3(6) . . . . ?
Ag4 N6 C32 C31 -151.0(3) . . . . ?
C30 C31 C32 N6 1.5(6) . . . . ?
C45 N7 C41 C42 -2.3(4) . . . . ?
Ag4 N7 C41 C42 -173.7(3) . . . . ?
N7 C41 C42 C43 1.2(5) . . . . ?
C41 C42 C43 C44 -0.9(5) . . . . ?
C42 C43 C44 C46 -179.2(4) . . . . ?
C42 C43 C44 C45 1.8(5) . . . . ?
C41 N7 C45 N8 -177.1(2) . . . . ?
Ag4 N7 C45 N8 -6.0(3) . . . . ?
C41 N7 C45 C44 3.2(4) . . . . ?
Ag4 N7 C45 C44 174.2(2) . . . . ?
C48 N8 C45 N7 -176.7(3) . . . . ?
Ag3 N8 C45 N7 26.0(3) . . . . ?
C48 N8 C45 C44 3.1(4) . . . . ?
Ag3 N8 C45 C44 -154.3(2) . . . . ?
C46 C44 C45 N7 178.0(3) . . . . ?
C43 C44 C45 N7 -2.9(4) . . . . ?
C46 C44 C45 N8 -1.8(5) . . . . ?
C43 C44 C45 N8 177.3(3) . . . . ?
C43 C44 C46 C47 -179.4(4) . . . . ?
C45 C44 C46 C47 -0.3(6) . . . . ?
C44 C46 C47 C48 1.0(7) . . . . ?
C45 N8 C48 C47 -2.4(5) . . . . ?
Ag3 N8 C48 C47 159.3(3) . . . . ?
C45 N8 C48 C49 179.0(3) . . . . ?
Ag3 N8 C48 C49 -19.3(3) . . . . ?
C46 C47 C48 N8 0.4(6) . . . . ?
C46 C47 C48 C49 179.0(4) . . . . ?
C50 N9 C49 C48 -178.8(3) . . . . ?
Ag3 N9 C49 C48 -3.6(4) . . . . ?
N8 C48 C49 N9 17.2(5) . . . . ?
C47 C48 C49 N9 -161.5(4) . . . . ?
C49 N9 C50 C55 163.8(3) . . . . ?
Ag3 N9 C50 C55 -10.9(3) . . . . ?
C49 N9 C50 C51 -15.5(4) . . . . ?
Ag3 N9 C50 C51 169.83(17) . . . . ?
C55 C50 C51 C52 -1.2(3) . . . . ?
N9 C50 C51 C52 178.1(2) . . . . ?
C50 C51 C52 C53 0.5(3) . . . . ?
C50 C51 C52 C56 -178.3(2) . . . . ?
C51 C52 C53 C54 0.0(3) . . . . ?
C56 C52 C53 C54 178.8(2) . . . . ?
C51 C52 C53 C57 -179.0(2) . . . . ?
C56 C52 C53 C57 -0.2(3) . . . . ?
C52 C53 C54 C55 0.2(4) . . . . ?
C57 C53 C54 C55 179.2(2) . . . . ?
C53 C54 C55 C50 -0.8(4) . . . . ?
C51 C50 C55 C54 1.4(3) . . . . ?
N9 C50 C55 C54 -178.0(2) . . . . ?
C54 C53 C57 C62 -84.0(3) . . . . ?
C52 C53 C57 C62 95.0(3) . . . . ?
C54 C53 C57 C58 98.4(3) . . . . ?
C52 C53 C57 C58 -82.6(3) . . . . ?
C62 C57 C58 C59 -1.7(3) . . . . ?
C53 C57 C58 C59 175.9(2) . . . . ?
C62 C57 C58 C63 179.7(2) . . . . ?
C53 C57 C58 C63 -2.7(3) . . . . ?
C57 C58 C59 C60 2.5(4) . . . . ?
C63 C58 C59 C60 -178.9(2) . . . . ?
C58 C59 C60 C61 -1.7(4) . . . . ?
C58 C59 C60 N10 -179.4(2) . . . . ?
C64 N10 C60 C61 32.5(4) . . . . ?
C64 N10 C60 C59 -149.9(3) . . . . ?
C59 C60 C61 C62 0.1(4) . . . . ?
N10 C60 C61 C62 177.7(2) . . . . ?
C58 C57 C62 C61 0.1(4) . . . . ?
C53 C57 C62 C61 -177.5(2) . . . . ?
C60 C61 C62 C57 0.7(4) . . . . ?
C60 N10 C64 C65 -176.8(2) . . . . ?
C69 N11 C65 C66 2.4(4) . . . . ?
Ag2 N11 C65 C66 -157.2(2) . . . . ?
C69 N11 C65 C64 -176.3(2) . . . . ?
Ag2 N11 C65 C64 24.1(3) . . . . ?
N10 C64 C65 N11 -174.4(3) . . . . ?
N10 C64 C65 C66 6.9(4) . . . . ?
N11 C65 C66 C67 0.7(5) . . . . ?
C64 C65 C66 C67 179.3(3) . . . . ?
C65 C66 C67 C68 -2.6(5) . . . . ?
C66 C67 C68 C69 1.4(5) . . . . ?
C66 C67 C68 C70 -177.9(3) . . . . ?
C72 N12 C69 N11 179.8(4) . . . . ?
Ag1 N12 C69 N11 -20.3(5) . . . . ?
C72 N12 C69 C68 -2.7(6) . . . . ?
Ag1 N12 C69 C68 157.2(2) . . . . ?
C65 N11 C69 N12 173.7(3) . . . . ?
Ag2 N11 C69 N12 -25.4(4) . . . . ?
C65 N11 C69 C68 -3.7(4) . . . . ?
Ag2 N11 C69 C68 157.1(2) . . . . ?
C67 C68 C69 N12 -175.5(3) . . . . ?
C70 C68 C69 N12 3.9(5) . . . . ?
C67 C68 C69 N11 1.9(5) . . . . ?
C70 C68 C69 N11 -178.8(3) . . . . ?
C67 C68 C70 C71 177.2(4) . . . . ?
C69 C68 C70 C71 -2.1(5) . . . . ?
C68 C70 C71 C72 -0.7(6) . . . . ?
C69 N12 C72 C71 -0.3(7) . . . . ?
Ag1 N12 C72 C71 -162.2(4) . . . . ?
C70 C71 C72 N12 2.1(8) . . . . ?
O1 S1 O2 Ag1 101.63(19) 3_565 . . 2_665 ?
O1 S1 O2 Ag1 -18.37(19) 2_665 . . 2_665 ?
O1 S1 O2 Ag1 -138.37(19) . . . 2_665 ?
O1 S1 O2 Ag1 -18.37(19) 3_565 . . 3_565 ?
O1 S1 O2 Ag1 -138.37(19) 2_665 . . 3_565 ?
O1 S1 O2 Ag1 101.63(19) . . . 3_565 ?
O1 S1 O2 Ag1 -138.37(19) 3_565 . . . ?
O1 S1 O2 Ag1 101.63(19) 2_665 . . . ?
O1 S1 O2 Ag1 -18.37(19) . . . . ?
O4 S2 O3 Ag1 128.89(8) 2_665 . . . ?
O4 S2 O3 Ag1 8.89(8) 3_565 . . . ?
O4 S2 O3 Ag1 -111.11(8) . . . . ?
O4 S2 O3 Ag1 -111.11(8) 2_665 . . 2_665 ?
O4 S2 O3 Ag1 128.89(8) 3_565 . . 2_665 ?
O4 S2 O3 Ag1 8.89(8) . . . 2_665 ?
O4 S2 O3 Ag1 8.89(8) 2_665 . . 3_565 ?
O4 S2 O3 Ag1 -111.11(8) 3_565 . . 3_565 ?
O4 S2 O3 Ag1 128.89(8) . . . 3_565 ?
O4 S2 O4 Ag2 65.74(19) 2_665 . . 2_665 ?
O4 S2 O4 Ag2 -169.11(9) 3_565 . . 2_665 ?
O3 S2 O4 Ag2 -51.68(10) . . . 2_665 ?
O5 S3 O5 Ag3 -160.44(10) 2_665 . . . ?
O5 S3 O5 Ag3 75.52(19) 3_565 . . . ?
O6 S3 O5 Ag3 -42.46(12) . . . . ?
O5 S3 O6 Ag4 -119.58(7) . . . 2_665 ?
O5 S3 O6 Ag4 0.42(7) 2_665 . . 2_665 ?
O5 S3 O6 Ag4 120.42(8) 3_565 . . 2_665 ?
O5 S3 O6 Ag4 120.42(7) . . . 3_565 ?
O5 S3 O6 Ag4 -119.58(7) 2_665 . . 3_565 ?
O5 S3 O6 Ag4 0.42(8) 3_565 . . 3_565 ?
O5 S3 O6 Ag4 0.42(7) . . . . ?
O5 S3 O6 Ag4 120.42(7) 2_665 . . . ?
O5 S3 O6 Ag4 -119.58(8) 3_565 . . . ?
O8 S4 O7 Ag4 -150.0(3) . . . . ?
O8 S4 O7 Ag4 -30.0(3) 3_565 . . . ?
O8 S4 O7 Ag4 90.0(3) 2_665 . . . ?
O8 S4 O7 Ag4 -30.0(3) . . . 2_665 ?
O8 S4 O7 Ag4 90.0(3) 3_565 . . 2_665 ?
O8 S4 O7 Ag4 -150.0(3) 2_665 . . 2_665 ?
O8 S4 O7 Ag4 90.0(3) . . . 3_565 ?
O8 S4 O7 Ag4 -150.0(3) 3_565 . . 3_565 ?
O8 S4 O7 Ag4 -30.0(3) 2_665 . . 3_565 ?
O7' S4 O8' Ag4 -143.9(4) . . . 2_665 ?
O8' S4 O8' Ag4 -14.9(8) 3_565 . . 2_665 ?
O8' S4 O8' Ag4 87.08(16) 2_665 . . 2_665 ?
C52S O1S C51S C50S -171.4(9) . . . . ?
C51S O1S C52S C53S 169.3(11) . . . . ?
